data_7160655
loop_
_publ_author_name
'Mondal, Sudip'
'Sarkar, Subhankar'
'Mukherjee, Anindita'
'Santra, Sougata'
'Zyryanov, Grigory V.'
'Majee, Adinath'

_publ_section_title
;
 Synthesis of &#x3b1;-keto thioamides <i>via</i> oxidative thioamidation
 of &#x3b1;-amino carbonyls using hypervalent iodine under neat
 conditions.
;
_journal_issue 30
_journal_name_full 'Organic &amp; biomolecular chemistry'
_journal_page_first 7152
_journal_page_last 7156
_journal_paper_doi 10.1039/d5ob00922g
_journal_volume 23
_journal_year 2025
_chemical_formula_moiety 'C13 H17 N O S'
_chemical_formula_sum 'C13 H17 N O S'
_chemical_formula_weight 235.33
_space_group_crystal_system monoclinic
_space_group_IT_number 14
_space_group_name_Hall '-P 2ybc'
_space_group_name_H-M_alt 'P 1 21/c 1'
_atom_sites_solution_hydrogens geom
_audit_block_doi 10.5517/ccdc.csd.cc2l6050
_audit_creation_method SHELXL-2014/7
_audit_update_record
;
2024-10-07 deposited with the CCDC.	2025-07-08 downloaded from the CCDC.
;
_cell_angle_alpha 90
_cell_angle_beta 95.670(2)
_cell_angle_gamma 90
_cell_formula_units_Z 4
_cell_length_a 9.1512(8)
_cell_length_b 13.1236(12)
_cell_length_c 10.5647(8)
_cell_measurement_reflns_used 4381
_cell_measurement_temperature 191(2)
_cell_measurement_theta_max 30.600
_cell_measurement_theta_min 2.294
_cell_volume 1262.58(19)
_computing_structure_refinement 'SHELXL-2014/7 (Sheldrick, 2014)'
_diffrn_ambient_temperature 191(2)
_diffrn_measured_fraction_theta_full 0.988
_diffrn_measured_fraction_theta_max 0.892
_diffrn_measurement_device_type 'Bruker APEX-III CCD'
_diffrn_measurement_method '\f and \w scans'
_diffrn_radiation_type MoK\a
_diffrn_radiation_wavelength 0.71073
_diffrn_reflns_av_R_equivalents 0.0410
_diffrn_reflns_av_unetI/netI 0.0432
_diffrn_reflns_Laue_measured_fraction_full 0.988
_diffrn_reflns_Laue_measured_fraction_max 0.892
_diffrn_reflns_limit_h_max 14
_diffrn_reflns_limit_h_min -14
_diffrn_reflns_limit_k_max 19
_diffrn_reflns_limit_k_min -20
_diffrn_reflns_limit_l_max 16
_diffrn_reflns_limit_l_min -16
_diffrn_reflns_number 17609
_diffrn_reflns_point_group_measured_fraction_full 0.988
_diffrn_reflns_point_group_measured_fraction_max 0.892
_diffrn_reflns_theta_full 25.242
_diffrn_reflns_theta_max 34.191
_diffrn_reflns_theta_min 3.104
_exptl_absorpt_coefficient_mu 0.236
_exptl_crystal_colour colourless
_exptl_crystal_density_diffrn 1.238
_exptl_crystal_description block
_exptl_crystal_F_000 504
_refine_diff_density_max 0.579
_refine_diff_density_min -0.387
_refine_diff_density_rms 0.064
_refine_ls_extinction_method none
_refine_ls_goodness_of_fit_ref 1.266
_refine_ls_hydrogen_treatment constr
_refine_ls_matrix_type full
_refine_ls_number_parameters 150
_refine_ls_number_reflns 4672
_refine_ls_number_restraints 0
_refine_ls_restrained_S_all 1.266
_refine_ls_R_factor_all 0.0794
_refine_ls_R_factor_gt 0.0491
_refine_ls_shift/su_max 0.000
_refine_ls_shift/su_mean 0.000
_refine_ls_structure_factor_coef Fsqd
_refine_ls_weighting_details 'w=1/[\s^2^(Fo^2^)+(0.1000P)^2^] where P=(Fo^2^+2Fc^2^)/3'
_refine_ls_weighting_scheme calc
_refine_ls_wR_factor_gt 0.1563
_refine_ls_wR_factor_ref 0.1883
_reflns_Friedel_coverage 0.000
_reflns_number_gt 3410
_reflns_number_total 4672
_reflns_threshold_expression 'I > 2\s(I)'
_cod_data_source_file d5ob00922g2.cif
_cod_data_source_block SM_37_a
_cod_original_sg_symbol_H-M 'P 21/c'
_cod_database_code 7160655
_shelx_shelxl_version_number 2014/7
_shelx_space_group_comment
;
The symmetry employed for this shelxl refinement is uniquely defined
by the following loop, which should always be used as a source of
symmetry information in preference to the above space-group names.
They are only intended as comments.
;

loop_
_space_group_symop_operation_xyz
'x, y, z'
'-x, y+1/2, -z+1/2'
'-x, -y, -z'
'x, -y-1/2, z-1/2'

loop_
_atom_site_label
_atom_site_type_symbol
_atom_site_fract_x
_atom_site_fract_y
_atom_site_fract_z
_atom_site_U_iso_or_equiv
_atom_site_adp_type
_atom_site_occupancy
_atom_site_site_symmetry_order
_atom_site_calc_flag
_atom_site_refinement_flags_posn
_atom_site_refinement_flags_adp
_atom_site_refinement_flags_occupancy
_atom_site_disorder_assembly
_atom_site_disorder_group
S001 S 0.46258(4) 0.61785(3) 0.18549(3) 0.02994(14) Uani 1 1 d . . . . .
O002 O 0.82550(12) 0.70319(8) 0.21118(10) 0.0309(3) Uani 1 1 d . . . . .
N003 N 0.56053(13) 0.78377(9) 0.31461(10) 0.0233(2) Uani 1 1 d . . . . .
C004 C 0.78616(14) 0.55694(10) 0.33768(12) 0.0195(2) Uani 1 1 d . . . . .
C005 C 0.73503(14) 0.52996(10) 0.45533(12) 0.0210(3) Uani 1 1 d . . . . .
C006 C 0.74287(14) 0.65434(10) 0.27264(12) 0.0214(3) Uani 1 1 d . . . . .
C007 C 0.78198(15) 0.43836(11) 0.51233(13) 0.0235(3) Uani 1 1 d . . . . .
H007 H 0.7492 0.4205 0.5920 0.028 Uiso 1 1 calc R U . . .
C008 C 0.88449(14) 0.49168(10) 0.28098(12) 0.0226(3) Uani 1 1 d . . . . .
C009 C 0.58529(15) 0.69278(10) 0.26773(12) 0.0218(3) Uani 1 1 d . . . . .
C00A C 0.92631(15) 0.40044(10) 0.34124(13) 0.0234(3) Uani 1 1 d . . . . .
H00A H 0.9914 0.3562 0.3029 0.028 Uiso 1 1 calc R U . . .
C00B C 0.87545(15) 0.37212(10) 0.45615(13) 0.0231(3) Uani 1 1 d . . . . .
C00C C 0.63736(17) 0.59776(12) 0.52665(13) 0.0283(3) Uani 1 1 d . . . . .
H00B H 0.6149 0.5635 0.6049 0.043 Uiso 1 1 calc R U . . .
H00C H 0.5459 0.6115 0.4731 0.043 Uiso 1 1 calc R U . . .
H00D H 0.6880 0.6622 0.5482 0.043 Uiso 1 1 calc R U . . .
C00D C 0.41347(16) 0.82908(12) 0.29936(17) 0.0324(3) Uani 1 1 d . . . . .
H00E H 0.3807 0.8359 0.2086 0.049 Uiso 1 1 calc R U . . .
H00F H 0.4164 0.8965 0.3394 0.049 Uiso 1 1 calc R U . . .
H00G H 0.3450 0.7852 0.3398 0.049 Uiso 1 1 calc R U . . .
C00E C 0.67409(17) 0.84545(12) 0.38630(14) 0.0293(3) Uani 1 1 d . . . . .
H00H H 0.7567 0.8017 0.4175 0.044 Uiso 1 1 calc R U . . .
H00I H 0.6330 0.8776 0.4586 0.044 Uiso 1 1 calc R U . . .
H00J H 0.7084 0.8982 0.3307 0.044 Uiso 1 1 calc R U . . .
C00F C 0.91788(18) 0.27074(12) 0.51565(16) 0.0329(3) Uani 1 1 d . . . . .
H00K H 0.9305 0.2778 0.6084 0.049 Uiso 1 1 calc R U . . .
H00L H 1.0103 0.2476 0.4856 0.049 Uiso 1 1 calc R U . . .
H00M H 0.8405 0.2208 0.4916 0.049 Uiso 1 1 calc R U . . .
C00G C 0.9438(2) 0.51357(14) 0.15590(16) 0.0365(4) Uani 1 1 d . . . . .
H00N H 1.0197 0.5663 0.1679 0.055 Uiso 1 1 calc R U . . .
H00O H 0.8639 0.5374 0.0944 0.055 Uiso 1 1 calc R U . . .
H00P H 0.9864 0.4513 0.1240 0.055 Uiso 1 1 calc R U . . .

loop_
_atom_site_aniso_label
_atom_site_aniso_U_11
_atom_site_aniso_U_22
_atom_site_aniso_U_33
_atom_site_aniso_U_23
_atom_site_aniso_U_13
_atom_site_aniso_U_12
S001 0.0291(2) 0.0281(2) 0.0313(2) -0.00149(13) -0.00339(15) -0.00349(13)
O002 0.0293(5) 0.0250(5) 0.0396(6) 0.0085(4) 0.0102(4) 0.0012(4)
N003 0.0243(5) 0.0193(5) 0.0258(6) 0.0012(4) 0.0003(4) 0.0030(4)
C004 0.0198(5) 0.0189(6) 0.0196(5) -0.0001(4) 0.0008(4) 0.0004(4)
C005 0.0228(6) 0.0201(6) 0.0199(5) -0.0014(4) 0.0015(4) -0.0002(4)
C006 0.0238(6) 0.0184(6) 0.0219(6) -0.0005(4) 0.0018(5) 0.0009(4)
C007 0.0255(6) 0.0239(7) 0.0208(6) 0.0027(5) 0.0005(5) 0.0000(5)
C008 0.0215(6) 0.0232(6) 0.0234(6) -0.0013(5) 0.0036(5) 0.0012(5)
C009 0.0244(6) 0.0197(6) 0.0211(6) 0.0032(4) 0.0016(5) 0.0005(4)
C00A 0.0202(6) 0.0220(6) 0.0280(6) -0.0009(5) 0.0023(5) 0.0031(5)
C00B 0.0210(6) 0.0209(6) 0.0264(6) 0.0027(5) -0.0021(5) 0.0003(4)
C00C 0.0362(8) 0.0263(7) 0.0236(6) -0.0018(5) 0.0086(6) 0.0037(6)
C00D 0.0257(7) 0.0291(8) 0.0422(8) 0.0039(6) 0.0027(6) 0.0080(6)
C00E 0.0313(7) 0.0244(7) 0.0314(7) -0.0032(6) -0.0021(5) 0.0017(5)
C00F 0.0334(8) 0.0261(7) 0.0389(8) 0.0092(6) 0.0023(6) 0.0066(6)
C00G 0.0454(9) 0.0334(8) 0.0338(7) 0.0041(6) 0.0188(6) 0.0106(7)

loop_
_atom_type_symbol
_atom_type_description
_atom_type_scat_dispersion_real
_atom_type_scat_dispersion_imag
_atom_type_scat_source
C C 0.0033 0.0016 'International Tables Vol C Tables 4.2.6.8 and 6.1.1.4'
H H 0.0000 0.0000 'International Tables Vol C Tables 4.2.6.8 and 6.1.1.4'
N N 0.0061 0.0033 'International Tables Vol C Tables 4.2.6.8 and 6.1.1.4'
O O 0.0106 0.0060 'International Tables Vol C Tables 4.2.6.8 and 6.1.1.4'
S S 0.1246 0.1234 'International Tables Vol C Tables 4.2.6.8 and 6.1.1.4'

loop_
_geom_angle_atom_site_label_1
_geom_angle_atom_site_label_2
_geom_angle_atom_site_label_3
_geom_angle
_geom_angle_site_symmetry_1
_geom_angle_site_symmetry_3
_geom_angle_publ_flag
C009 N003 C00D 121.01(12) . . ?
C009 N003 C00E 123.59(12) . . ?
C00D N003 C00E 115.39(12) . . ?
C005 C004 C008 119.91(12) . . ?
C005 C004 C006 121.66(11) . . ?
C008 C004 C006 118.40(11) . . ?
C007 C005 C004 118.73(12) . . ?
C007 C005 C00C 117.65(12) . . ?
C004 C005 C00C 123.55(12) . . ?
O002 C006 C004 123.00(12) . . ?
O002 C006 C009 116.12(12) . . ?
C004 C006 C009 120.57(11) . . ?
C00B C007 C005 122.03(12) . . ?
C00B C007 H007 119.0 . . ?
C005 C007 H007 119.0 . . ?
C00A C008 C004 118.94(12) . . ?
C00A C008 C00G 117.33(12) . . ?
C004 C008 C00G 123.70(12) . . ?
N003 C009 C006 118.90(12) . . ?
N003 C009 S001 126.58(11) . . ?
C006 C009 S001 114.08(9) . . ?
C008 C00A C00B 121.85(12) . . ?
C008 C00A H00A 119.1 . . ?
C00B C00A H00A 119.1 . . ?
C007 C00B C00A 118.49(12) . . ?
C007 C00B C00F 121.16(12) . . ?
C00A C00B C00F 120.32(13) . . ?
C005 C00C H00B 109.5 . . ?
C005 C00C H00C 109.5 . . ?
H00B C00C H00C 109.5 . . ?
C005 C00C H00D 109.5 . . ?
H00B C00C H00D 109.5 . . ?
H00C C00C H00D 109.5 . . ?
N003 C00D H00E 109.5 . . ?
N003 C00D H00F 109.5 . . ?
H00E C00D H00F 109.5 . . ?
N003 C00D H00G 109.5 . . ?
H00E C00D H00G 109.5 . . ?
H00F C00D H00G 109.5 . . ?
N003 C00E H00H 109.5 . . ?
N003 C00E H00I 109.5 . . ?
H00H C00E H00I 109.5 . . ?
N003 C00E H00J 109.5 . . ?
H00H C00E H00J 109.5 . . ?
H00I C00E H00J 109.5 . . ?
C00B C00F H00K 109.5 . . ?
C00B C00F H00L 109.5 . . ?
H00K C00F H00L 109.5 . . ?
C00B C00F H00M 109.5 . . ?
H00K C00F H00M 109.5 . . ?
H00L C00F H00M 109.5 . . ?
C008 C00G H00N 109.5 . . ?
C008 C00G H00O 109.5 . . ?
H00N C00G H00O 109.5 . . ?
C008 C00G H00P 109.5 . . ?
H00N C00G H00P 109.5 . . ?
H00O C00G H00P 109.5 . . ?

loop_
_geom_bond_atom_site_label_1
_geom_bond_atom_site_label_2
_geom_bond_distance
_geom_bond_site_symmetry_2
_geom_bond_publ_flag
S001 C009 1.6704(14) . ?
O002 C006 1.2253(17) . ?
N003 C009 1.3209(17) . ?
N003 C00D 1.4656(18) . ?
N003 C00E 1.4674(18) . ?
C004 C005 1.4156(18) . ?
C004 C008 1.4172(17) . ?
C004 C006 1.4864(18) . ?
C005 C007 1.3933(18) . ?
C005 C00C 1.5138(18) . ?
C006 C009 1.5239(19) . ?
C007 C00B 1.3928(19) . ?
C007 H007 0.9500 . ?
C008 C00A 1.3919(18) . ?
C008 C00G 1.505(2) . ?
C00A C00B 1.3929(19) . ?
C00A H00A 0.9500 . ?
C00B C00F 1.506(2) . ?
C00C H00B 0.9800 . ?
C00C H00C 0.9800 . ?
C00C H00D 0.9800 . ?
C00D H00E 0.9800 . ?
C00D H00F 0.9800 . ?
C00D H00G 0.9800 . ?
C00E H00H 0.9800 . ?
C00E H00I 0.9800 . ?
C00E H00J 0.9800 . ?
C00F H00K 0.9800 . ?
C00F H00L 0.9800 . ?
C00F H00M 0.9800 . ?
C00G H00N 0.9800 . ?
C00G H00O 0.9800 . ?
C00G H00P 0.9800 . ?
